data_4075285
loop_
_publ_author_name
'Cho, Dae Joon'
'Wu, Chun Ji'
'S, Sujith'
'Han, Won-Sik'
'Kang, Sang Ook'
'Lee, Bun Yeoul'

_publ_section_title
;
 o-Phenylene-Bridged Cp/Amido Titanium Complexes for Ethylene/1-Hexene
 Copolymerizations
;
_journal_coden_ASTM ORGND7
_journal_issue 9
_journal_name_full Organometallics
_journal_page_first 2133
_journal_page_last 2134
_journal_paper_doi 10.1021/om0601854
_journal_volume 25
_journal_year 2006
_chemical_formula_sum 'C20 H24 Cl3 N Ti'
_chemical_formula_weight 432.65
_space_group_IT_number 2
_symmetry_cell_setting triclinic
_symmetry_space_group_name_Hall '-P 1'
_symmetry_space_group_name_H-M 'P -1'
_atom_sites_solution_hydrogens geom
_atom_sites_solution_primary direct
_atom_sites_solution_secondary difmap
_audit_creation_method SHELXL-97
_cell_angle_alpha 99.884(2)
_cell_angle_beta 98.641(2)
_cell_angle_gamma 106.940(2)
_cell_formula_units_Z 2
_cell_length_a 8.3533(10)
_cell_length_b 11.2763(13)
_cell_length_c 11.9066(14)
_cell_measurement_reflns_used 4576
_cell_measurement_temperature 233(2)
_cell_measurement_theta_max 28.228
_cell_measurement_theta_min 2.313
_cell_volume 1032.8(2)
_computing_cell_refinement 'SMART (Bruker, 1999)'
_computing_data_collection 'SMART (Bruker, 1999)'
_computing_data_reduction 'SAINT-Plus (Bruker, 1999)'
_computing_molecular_graphics 'Ortep-3 for Windows (Farrugia, 1997)'
_computing_publication_material 'SHELXL-97 (Sheldrick, 1997)'
_computing_structure_refinement 'SHELXL-97 (Sheldrick, 1997)'
_computing_structure_solution 'SHELXS-97 (Sheldrick, 1997)'
_diffrn_ambient_temperature 233(2)
_diffrn_measured_fraction_theta_full 0.988
_diffrn_measured_fraction_theta_max 0.988
_diffrn_measurement_device_type 'Bruker SMART 1000 CCD diffractometer'
_diffrn_measurement_method \w-scans
_diffrn_radiation_monochromator graphite
_diffrn_radiation_source 'fine-focus sealed tube'
_diffrn_radiation_type MoK\a
_diffrn_radiation_wavelength 0.71073
_diffrn_reflns_av_R_equivalents 0.0268
_diffrn_reflns_av_sigmaI/netI 0.0355
_diffrn_reflns_limit_h_max 11
_diffrn_reflns_limit_h_min -11
_diffrn_reflns_limit_k_max 15
_diffrn_reflns_limit_k_min -14
_diffrn_reflns_limit_l_max 15
_diffrn_reflns_limit_l_min -15
_diffrn_reflns_number 13924
_diffrn_reflns_theta_full 28.31
_diffrn_reflns_theta_max 28.31
_diffrn_reflns_theta_min 1.78
_exptl_absorpt_coefficient_mu 0.805
_exptl_absorpt_correction_T_max 0.9521
_exptl_absorpt_correction_T_min 0.7679
_exptl_absorpt_correction_type multi-scan
_exptl_crystal_colour red
_exptl_crystal_density_diffrn 1.391
_exptl_crystal_density_method 'not measured'
_exptl_crystal_description block
_exptl_crystal_F_000 448
_exptl_crystal_size_max 0.328
_exptl_crystal_size_mid 0.239
_exptl_crystal_size_min 0.061
_refine_diff_density_max 0.703
_refine_diff_density_min -0.394
_refine_diff_density_rms 0.094
_refine_ls_extinction_method none
_refine_ls_goodness_of_fit_ref 1.134
_refine_ls_hydrogen_treatment constr
_refine_ls_matrix_type full
_refine_ls_number_parameters 229
_refine_ls_number_reflns 5066
_refine_ls_number_restraints 0
_refine_ls_restrained_S_all 1.134
_refine_ls_R_factor_all 0.0848
_refine_ls_R_factor_gt 0.0607
_refine_ls_shift/su_max 0.001
_refine_ls_shift/su_mean 0.000
_refine_ls_structure_factor_coef Fsqd
_refine_ls_weighting_details 'calc w=1/[\s^2^(Fo^2^)+(0.0879P)^2^+2.4329P] where P=(Fo^2^+2Fc^2^)/3'
_refine_ls_weighting_scheme calc
_refine_ls_wR_factor_gt 0.2040
_refine_ls_wR_factor_ref 0.2205
_reflns_number_gt 3651
_reflns_number_total 5066
_reflns_threshold_expression >2sigma(I)
_cod_data_source_file om0601854si20060225_011900.cif
_cod_data_source_block kor679
_cod_depositor_comments
;
The following automatic conversions were performed:

'_symmetry_cell_setting' value 'Triclinic' changed to 'triclinic'
according to /home/saulius/struct/CIF-dictionaries/cif_core.dic
dictionary named 'cif_core.dic' version 2.4.1 from
2010-06-29.

'_exptl_absorpt_correction_type' value 'multi scan'
changed to 'multi-scan' according to
/home/saulius/struct/CIF-dictionaries/cif_core.dic dictionary named
'cif_core.dic' version 2.4.1 from 2010-06-29.

Automatic conversion script
Id: cif_fix_values 1715 2011-07-08 13:25:40Z adriana 
;
_cod_original_sg_symbol_H-M P-1
_cod_database_code 4075285

loop_
_symmetry_equiv_pos_as_xyz
'x, y, z'
'-x, -y, -z'

loop_
_atom_site_label
_atom_site_type_symbol
_atom_site_fract_x
_atom_site_fract_y
_atom_site_fract_z
_atom_site_U_iso_or_equiv
_atom_site_adp_type
_atom_site_occupancy
_atom_site_symmetry_multiplicity
_atom_site_calc_flag
_atom_site_refinement_flags
Ti Ti 0.15574(11) 0.20448(7) 0.34883(7) 0.0403(2) Uani 1 1 d .
Cl1 Cl 0.58210(18) 0.18547(14) -0.12612(11) 0.0563(4) Uani 1 1 d .
Cl2 Cl 0.2325(3) 0.35184(15) 0.52102(12) 0.0719(5) Uani 1 1 d .
Cl3 Cl -0.1331(2) 0.11332(16) 0.3168(2) 0.0948(7) Uani 1 1 d .
N N 0.1868(4) 0.2949(3) 0.2277(3) 0.0337(7) Uani 1 1 d .
C1 C 0.3545(5) 0.1847(4) 0.1446(3) 0.0323(8) Uani 1 1 d .
C2 C 0.2769(5) 0.2793(4) 0.1391(3) 0.0319(8) Uani 1 1 d .
C3 C 0.2967(5) 0.3448(4) 0.0499(4) 0.0371(9) Uani 1 1 d .
H3 H 0.2473 0.4092 0.0450 0.045 Uiso 1 1 calc R
C4 C 0.3901(6) 0.3144(4) -0.0317(4) 0.0389(9) Uani 1 1 d .
H4 H 0.4022 0.3573 -0.0925 0.047 Uiso 1 1 calc R
C5 C 0.4651(5) 0.2209(4) -0.0233(4) 0.0384(9) Uani 1 1 d .
C6 C 0.4499(5) 0.1557(4) 0.0650(4) 0.0364(9) Uani 1 1 d .
H6 H 0.5029 0.0934 0.0707 0.044 Uiso 1 1 calc R
C7 C 0.3282(5) 0.1245(4) 0.2443(4) 0.0331(8) Uani 1 1 d .
C8 C 0.1854(6) 0.0191(4) 0.2463(4) 0.0385(9) Uani 1 1 d .
C9 C 0.1952(6) 0.0101(4) 0.3643(4) 0.0447(10) Uani 1 1 d .
H9 H 0.1162 -0.0504 0.3915 0.054 Uiso 1 1 calc R
C10 C 0.3426(6) 0.1066(4) 0.4347(4) 0.0407(10) Uani 1 1 d .
C11 C 0.4252(5) 0.1788(4) 0.3609(4) 0.0344(8) Uani 1 1 d .
C12 C 0.0509(7) -0.0643(5) 0.1429(5) 0.0589(14) Uani 1 1 d .
H12A H 0.0935 -0.1270 0.1023 0.088 Uiso 1 1 calc R
H12B H 0.0228 -0.0127 0.0906 0.088 Uiso 1 1 calc R
H12C H -0.0508 -0.1073 0.1686 0.088 Uiso 1 1 calc R
C13 C 0.4065(9) 0.1263(6) 0.5644(5) 0.0627(14) Uani 1 1 d .
H13A H 0.4986 0.0909 0.5778 0.094 Uiso 1 1 calc R
H13B H 0.3134 0.0839 0.5985 0.094 Uiso 1 1 calc R
H13C H 0.4483 0.2166 0.6003 0.094 Uiso 1 1 calc R
C14 C 0.5812(6) 0.2936(5) 0.3958(4) 0.0484(11) Uani 1 1 d .
H14A H 0.6040 0.3272 0.4794 0.073 Uiso 1 1 calc R
H14B H 0.5630 0.3578 0.3553 0.073 Uiso 1 1 calc R
H14C H 0.6781 0.2707 0.3755 0.073 Uiso 1 1 calc R
C15 C 0.0987(5) 0.3916(4) 0.2418(4) 0.0351(8) Uani 1 1 d .
H15 H 0.0492 0.3815 0.3115 0.042 Uiso 1 1 calc R
C16 C -0.0546(6) 0.3686(4) 0.1433(4) 0.0437(10) Uani 1 1 d .
H16A H -0.0153 0.3785 0.0709 0.052 Uiso 1 1 calc R
H16B H -0.1330 0.2815 0.1307 0.052 Uiso 1 1 calc R
C17 C -0.1480(6) 0.4633(5) 0.1746(5) 0.0478(11) Uani 1 1 d .
H17A H -0.2399 0.4526 0.1082 0.057 Uiso 1 1 calc R
H17B H -0.2007 0.4448 0.2406 0.057 Uiso 1 1 calc R
C18 C -0.0298(6) 0.5996(4) 0.2063(5) 0.0470(11) Uani 1 1 d .
H18A H -0.0935 0.6561 0.2316 0.056 Uiso 1 1 calc R
H18B H 0.0107 0.6218 0.1372 0.056 Uiso 1 1 calc R
C19 C 0.1229(6) 0.6201(4) 0.3029(4) 0.0434(10) Uani 1 1 d .
H19A H 0.0833 0.6089 0.3750 0.052 Uiso 1 1 calc R
H19B H 0.2003 0.7077 0.3168 0.052 Uiso 1 1 calc R
C20 C 0.2204(5) 0.5280(4) 0.2729(4) 0.0378(9) Uani 1 1 d .
H20A H 0.2730 0.5461 0.2068 0.045 Uiso 1 1 calc R
H20B H 0.3119 0.5390 0.3397 0.045 Uiso 1 1 calc R

loop_
_atom_site_aniso_label
_atom_site_aniso_U_11
_atom_site_aniso_U_22
_atom_site_aniso_U_33
_atom_site_aniso_U_23
_atom_site_aniso_U_13
_atom_site_aniso_U_12
Ti 0.0501(5) 0.0363(4) 0.0512(5) 0.0223(3) 0.0289(4) 0.0228(3)
Cl1 0.0698(8) 0.0702(8) 0.0437(6) 0.0185(6) 0.0307(6) 0.0324(7)
Cl2 0.1298(14) 0.0676(9) 0.0482(7) 0.0183(6) 0.0402(8) 0.0631(10)
Cl3 0.0554(9) 0.0696(10) 0.195(2) 0.0703(12) 0.0661(12) 0.0302(8)
N 0.0380(18) 0.0304(16) 0.0378(18) 0.0126(14) 0.0132(14) 0.0137(14)
C1 0.039(2) 0.0270(18) 0.0309(19) 0.0066(15) 0.0087(16) 0.0106(16)
C2 0.0320(19) 0.0292(18) 0.0329(19) 0.0068(15) 0.0059(15) 0.0083(15)
C3 0.040(2) 0.036(2) 0.038(2) 0.0134(17) 0.0068(17) 0.0144(17)
C4 0.041(2) 0.044(2) 0.032(2) 0.0150(17) 0.0083(17) 0.0105(18)
C5 0.037(2) 0.044(2) 0.030(2) 0.0054(17) 0.0097(16) 0.0082(18)
C6 0.041(2) 0.036(2) 0.033(2) 0.0040(16) 0.0090(17) 0.0155(17)
C7 0.042(2) 0.0269(18) 0.037(2) 0.0086(15) 0.0127(17) 0.0177(16)
C8 0.042(2) 0.0295(19) 0.049(2) 0.0152(17) 0.0137(19) 0.0140(17)
C9 0.056(3) 0.034(2) 0.058(3) 0.025(2) 0.026(2) 0.021(2)
C10 0.053(3) 0.041(2) 0.042(2) 0.0182(18) 0.020(2) 0.024(2)
C11 0.043(2) 0.0339(19) 0.0328(19) 0.0097(16) 0.0153(16) 0.0167(17)
C12 0.059(3) 0.042(3) 0.065(3) 0.017(2) 0.001(3) 0.004(2)
C13 0.083(4) 0.062(3) 0.052(3) 0.023(3) 0.023(3) 0.028(3)
C14 0.051(3) 0.049(3) 0.040(2) 0.006(2) 0.012(2) 0.010(2)
C15 0.036(2) 0.034(2) 0.040(2) 0.0123(17) 0.0100(17) 0.0151(16)
C16 0.037(2) 0.038(2) 0.056(3) 0.014(2) 0.007(2) 0.0128(18)
C17 0.038(2) 0.050(3) 0.062(3) 0.020(2) 0.009(2) 0.021(2)
C18 0.048(3) 0.042(2) 0.059(3) 0.018(2) 0.009(2) 0.024(2)
C19 0.049(3) 0.037(2) 0.048(3) 0.0115(19) 0.010(2) 0.0191(19)
C20 0.039(2) 0.035(2) 0.040(2) 0.0095(17) 0.0060(17) 0.0151(17)

loop_
_atom_type_symbol
_atom_type_description
_atom_type_scat_dispersion_real
_atom_type_scat_dispersion_imag
_atom_type_scat_source
C C 0.0033 0.0016 'International Tables Vol C Tables 4.2.6.8 and 6.1.1.4'
H H 0.0000 0.0000 'International Tables Vol C Tables 4.2.6.8 and 6.1.1.4'
N N 0.0061 0.0033 'International Tables Vol C Tables 4.2.6.8 and 6.1.1.4'
Cl Cl 0.1484 0.1585 'International Tables Vol C Tables 4.2.6.8 and 6.1.1.4'
Ti Ti 0.2776 0.4457 'International Tables Vol C Tables 4.2.6.8 and 6.1.1.4'

loop_
_geom_angle_atom_site_label_1
_geom_angle_atom_site_label_2
_geom_angle_atom_site_label_3
_geom_angle
N Ti Cl3 103.67(12)
N Ti Cl2 107.37(11)
Cl3 Ti Cl2 105.99(8)
N Ti C7 73.64(14)
Cl3 Ti C7 123.81(12)
Cl2 Ti C7 128.86(12)
N Ti C8 95.48(15)
Cl3 Ti C8 91.74(12)
Cl2 Ti C8 146.33(12)
C7 Ti C8 35.71(14)
N Ti C11 92.31(14)
Cl3 Ti C11 148.46(12)
Cl2 Ti C11 94.57(12)
C7 Ti C11 35.76(14)
C8 Ti C11 59.37(15)
N Ti C9 129.70(16)
Cl3 Ti C9 90.86(13)
Cl2 Ti C9 114.37(13)
C7 Ti C9 58.76(15)
C8 Ti C9 35.33(16)
C11 Ti C9 58.50(16)
N Ti C10 127.09(15)
Cl3 Ti C10 120.85(12)
Cl2 Ti C10 87.54(12)
C7 Ti C10 58.80(14)
C8 Ti C10 58.82(16)
C11 Ti C10 35.07(14)
C9 Ti C10 34.90(17)
C2 N C15 123.0(3)
C2 N Ti 128.7(3)
C15 N Ti 108.3(2)
C6 C1 C2 121.9(4)
C6 C1 C7 124.6(4)
C2 C1 C7 113.6(3)
C3 C2 N 128.2(4)
C3 C2 C1 118.6(4)
N C2 C1 113.2(3)
C4 C3 C2 119.8(4)
C4 C3 H3 120.1
C2 C3 H3 120.1
C5 C4 C3 120.1(4)
C5 C4 H4 120.0
C3 C4 H4 120.0
C6 C5 C4 121.5(4)
C6 C5 Cl1 119.4(3)
C4 C5 Cl1 119.1(3)
C1 C6 C5 118.2(4)
C1 C6 H6 120.9
C5 C6 H6 120.9
C8 C7 C11 108.4(4)
C8 C7 C1 126.2(4)
C11 C7 C1 124.4(4)
C8 C7 Ti 72.9(2)
C11 C7 Ti 73.1(2)
C1 C7 Ti 110.8(2)
C9 C8 C7 106.9(4)
C9 C8 C12 127.1(4)
C7 C8 C12 125.9(4)
C9 C8 Ti 72.7(2)
C7 C8 Ti 71.4(2)
C12 C8 Ti 120.6(3)
C10 C9 C8 109.2(4)
C10 C9 Ti 73.6(2)
C8 C9 Ti 71.9(2)
C10 C9 H9 125.4
C8 C9 H9 125.4
Ti C9 H9 120.8
C9 C10 C11 107.8(4)
C9 C10 C13 126.5(4)
C11 C10 C13 125.7(5)
C9 C10 Ti 71.5(2)
C11 C10 Ti 71.3(2)
C13 C10 Ti 124.9(3)
C10 C11 C7 107.7(4)
C10 C11 C14 127.5(4)
C7 C11 C14 124.8(4)
C10 C11 Ti 73.6(2)
C7 C11 Ti 71.1(2)
C14 C11 Ti 119.2(3)
C8 C12 H12A 109.5
C8 C12 H12B 109.5
H12A C12 H12B 109.5
C8 C12 H12C 109.5
H12A C12 H12C 109.5
H12B C12 H12C 109.5
C10 C13 H13A 109.5
C10 C13 H13B 109.5
H13A C13 H13B 109.5
C10 C13 H13C 109.5
H13A C13 H13C 109.5
H13B C13 H13C 109.5
C11 C14 H14A 109.5
C11 C14 H14B 109.5
H14A C14 H14B 109.5
C11 C14 H14C 109.5
H14A C14 H14C 109.5
H14B C14 H14C 109.5
N C15 C20 113.5(3)
N C15 C16 114.6(3)
C20 C15 C16 113.0(3)
N C15 H15 104.8
C20 C15 H15 104.8
C16 C15 H15 104.8
C17 C16 C15 109.8(4)
C17 C16 H16A 109.7
C15 C16 H16A 109.7
C17 C16 H16B 109.7
C15 C16 H16B 109.7
H16A C16 H16B 108.2
C18 C17 C16 112.3(4)
C18 C17 H17A 109.1
C16 C17 H17A 109.1
C18 C17 H17B 109.1
C16 C17 H17B 109.1
H17A C17 H17B 107.9
C17 C18 C19 111.8(4)
C17 C18 H18A 109.3
C19 C18 H18A 109.3
C17 C18 H18B 109.3
C19 C18 H18B 109.3
H18A C18 H18B 107.9
C18 C19 C20 112.0(4)
C18 C19 H19A 109.2
C20 C19 H19A 109.2
C18 C19 H19B 109.2
C20 C19 H19B 109.2
H19A C19 H19B 107.9
C15 C20 C19 109.9(4)
C15 C20 H20A 109.7
C19 C20 H20A 109.7
C15 C20 H20B 109.7
C19 C20 H20B 109.7
H20A C20 H20B 108.2

loop_
_geom_bond_atom_site_label_1
_geom_bond_atom_site_label_2
_geom_bond_distance
Ti N 1.910(3)
Ti Cl3 2.2734(17)
Ti Cl2 2.2782(17)
Ti C7 2.312(4)
Ti C8 2.332(4)
Ti C11 2.338(4)
Ti C9 2.342(4)
Ti C10 2.369(4)
Cl1 C5 1.741(4)
N C2 1.401(5)
N C15 1.483(5)
C1 C6 1.383(6)
C1 C2 1.407(5)
C1 C7 1.478(5)
C2 C3 1.397(6)
C3 C4 1.393(6)
C3 H3 0.9400
C4 C5 1.384(6)
C4 H4 0.9400
C5 C6 1.383(6)
C6 H6 0.9400
C7 C8 1.424(6)
C7 C11 1.428(6)
C8 C9 1.418(6)
C8 C12 1.495(7)
C9 C10 1.413(7)
C9 H9 0.9400
C10 C11 1.418(6)
C10 C13 1.512(7)
C11 C14 1.489(6)
C12 H12A 0.9700
C12 H12B 0.9700
C12 H12C 0.9700
C13 H13A 0.9700
C13 H13B 0.9700
C13 H13C 0.9700
C14 H14A 0.9700
C14 H14B 0.9700
C14 H14C 0.9700
C15 C20 1.521(6)
C15 C16 1.528(6)
C15 H15 0.9900
C16 C17 1.524(6)
C16 H16A 0.9800
C16 H16B 0.9800
C17 C18 1.511(7)
C17 H17A 0.9800
C17 H17B 0.9800
C18 C19 1.516(7)
C18 H18A 0.9800
C18 H18B 0.9800
C19 C20 1.525(6)
C19 H19A 0.9800
C19 H19B 0.9800
C20 H20A 0.9800
C20 H20B 0.9800

loop_
_geom_torsion_atom_site_label_1
_geom_torsion_atom_site_label_2
_geom_torsion_atom_site_label_3
_geom_torsion_atom_site_label_4
_geom_torsion
Cl3 Ti N C2 -119.7(3)
Cl2 Ti N C2 128.4(3)
C7 Ti N C2 2.0(3)
C8 Ti N C2 -26.6(4)
C11 Ti N C2 32.9(4)
C9 Ti N C2 -16.9(4)
C10 Ti N C2 28.0(4)
Cl3 Ti N C15 61.0(3)
Cl2 Ti N C15 -50.9(3)
C7 Ti N C15 -177.3(3)
C8 Ti N C15 154.2(3)
C11 Ti N C15 -146.4(3)
C9 Ti N C15 163.9(3)
C10 Ti N C15 -151.3(3)
C15 N C2 C3 -1.8(6)
Ti N C2 C3 179.0(3)
C15 N C2 C1 178.2(3)
Ti N C2 C1 -1.0(5)
C6 C1 C2 C3 0.3(6)
C7 C1 C2 C3 178.5(4)
C6 C1 C2 N -179.7(4)
C7 C1 C2 N -1.5(5)
N C2 C3 C4 -179.2(4)
C1 C2 C3 C4 0.8(6)
C2 C3 C4 C5 -1.0(6)
C3 C4 C5 C6 0.0(7)
C3 C4 C5 Cl1 -179.6(3)
C2 C1 C6 C5 -1.3(6)
C7 C1 C6 C5 -179.2(4)
C4 C5 C6 C1 1.1(6)
Cl1 C5 C6 C1 -179.3(3)
C6 C1 C7 C8 -95.6(5)
C2 C1 C7 C8 86.3(5)
C6 C1 C7 C11 97.5(5)
C2 C1 C7 C11 -80.6(5)
C6 C1 C7 Ti -179.1(3)
C2 C1 C7 Ti 2.7(4)
N Ti C7 C8 -125.4(3)
Cl3 Ti C7 C8 -29.6(3)
Cl2 Ti C7 C8 135.2(2)
C11 Ti C7 C8 116.0(3)
C9 Ti C7 C8 37.7(3)
C10 Ti C7 C8 78.8(3)
N Ti C7 C11 118.6(3)
Cl3 Ti C7 C11 -145.6(2)
Cl2 Ti C7 C11 19.3(3)
C8 Ti C7 C11 -116.0(3)
C9 Ti C7 C11 -78.3(3)
C10 Ti C7 C11 -37.2(2)
N Ti C7 C1 -2.4(3)
Cl3 Ti C7 C1 93.3(3)
Cl2 Ti C7 C1 -101.8(3)
C8 Ti C7 C1 122.9(4)
C11 Ti C7 C1 -121.1(4)
C9 Ti C7 C1 160.7(4)
C10 Ti C7 C1 -158.3(3)
C11 C7 C8 C9 0.5(5)
C1 C7 C8 C9 -168.2(4)
Ti C7 C8 C9 -64.6(3)
C11 C7 C8 C12 179.8(4)
C1 C7 C8 C12 11.2(7)
Ti C7 C8 C12 114.8(5)
C11 C7 C8 Ti 65.0(3)
C1 C7 C8 Ti -103.6(4)
N Ti C8 C9 167.1(3)
Cl3 Ti C8 C9 -89.0(3)
Cl2 Ti C8 C9 33.8(4)
C7 Ti C8 C9 115.2(4)
C11 Ti C8 C9 77.6(3)
C10 Ti C8 C9 36.5(3)
N Ti C8 C7 51.8(3)
Cl3 Ti C8 C7 155.7(2)
Cl2 Ti C8 C7 -81.4(3)
C11 Ti C8 C7 -37.6(2)
C9 Ti C8 C7 -115.2(4)
C10 Ti C8 C7 -78.7(3)
N Ti C8 C12 -69.5(4)
Cl3 Ti C8 C12 34.4(4)
Cl2 Ti C8 C12 157.2(3)
C7 Ti C8 C12 -121.4(5)
C11 Ti C8 C12 -159.0(4)
C9 Ti C8 C12 123.4(5)
C10 Ti C8 C12 159.9(4)
C7 C8 C9 C10 -0.9(5)
C12 C8 C9 C10 179.7(5)
Ti C8 C9 C10 -64.6(3)
C7 C8 C9 Ti 63.7(3)
C12 C8 C9 Ti -115.7(5)
N Ti C9 C10 100.4(3)
Cl3 Ti C9 C10 -151.0(3)
Cl2 Ti C9 C10 -43.0(3)
C7 Ti C9 C10 79.1(3)
C8 Ti C9 C10 117.2(4)
C11 Ti C9 C10 36.9(2)
N Ti C9 C8 -16.9(4)
Cl3 Ti C9 C8 91.8(3)
Cl2 Ti C9 C8 -160.2(2)
C7 Ti C9 C8 -38.1(3)
C11 Ti C9 C8 -80.3(3)
C10 Ti C9 C8 -117.2(4)
C8 C9 C10 C11 1.1(5)
Ti C9 C10 C11 -62.5(3)
C8 C9 C10 C13 -176.3(4)
Ti C9 C10 C13 120.2(5)
C8 C9 C10 Ti 63.6(3)
N Ti C10 C9 -108.4(3)
Cl3 Ti C10 C9 34.4(3)
Cl2 Ti C10 C9 141.6(3)
C7 Ti C10 C9 -79.0(3)
C8 Ti C10 C9 -36.9(3)
C11 Ti C10 C9 -116.9(4)
N Ti C10 C11 8.5(3)
Cl3 Ti C10 C11 151.3(2)
Cl2 Ti C10 C11 -101.5(2)
C7 Ti C10 C11 38.0(2)
C8 Ti C10 C11 80.0(3)
C9 Ti C10 C11 116.9(4)
N Ti C10 C13 129.5(4)
Cl3 Ti C10 C13 -87.7(4)
Cl2 Ti C10 C13 19.5(4)
C7 Ti C10 C13 159.0(5)
C8 Ti C10 C13 -159.0(5)
C11 Ti C10 C13 121.0(5)
C9 Ti C10 C13 -122.1(5)
C9 C10 C11 C7 -0.8(5)
C13 C10 C11 C7 176.6(4)
Ti C10 C11 C7 -63.4(3)
C9 C10 C11 C14 177.2(4)
C13 C10 C11 C14 -5.4(7)
Ti C10 C11 C14 114.6(4)
C9 C10 C11 Ti 62.6(3)
C13 C10 C11 Ti -120.0(5)
C8 C7 C11 C10 0.2(4)
C1 C7 C11 C10 169.1(4)
Ti C7 C11 C10 65.1(3)
C8 C7 C11 C14 -177.8(4)
C1 C7 C11 C14 -8.9(6)
Ti C7 C11 C14 -113.0(4)
C8 C7 C11 Ti -64.9(3)
C1 C7 C11 Ti 104.0(4)
N Ti C11 C10 -173.2(3)
Cl3 Ti C11 C10 -52.0(4)
Cl2 Ti C11 C10 79.1(2)
C7 Ti C11 C10 -115.8(4)
C8 Ti C11 C10 -78.2(3)
C9 Ti C11 C10 -36.8(3)
N Ti C11 C7 -57.4(2)
Cl3 Ti C11 C7 63.8(3)
Cl2 Ti C11 C7 -165.1(2)
C8 Ti C11 C7 37.6(2)
C9 Ti C11 C7 79.0(3)
C10 Ti C11 C7 115.8(4)
N Ti C11 C14 62.5(3)
Cl3 Ti C11 C14 -176.3(3)
Cl2 Ti C11 C14 -45.1(3)
C7 Ti C11 C14 120.0(4)
C8 Ti C11 C14 157.5(4)
C9 Ti C11 C14 -161.0(4)
C10 Ti C11 C14 -124.2(4)
C2 N C15 C20 -65.1(5)
Ti N C15 C20 114.2(3)
C2 N C15 C16 66.8(5)
Ti N C15 C16 -113.9(3)
N C15 C16 C17 172.7(4)
C20 C15 C16 C17 -55.2(5)
C15 C16 C17 C18 53.9(5)
C16 C17 C18 C19 -54.6(6)
C17 C18 C19 C20 54.7(6)
N C15 C20 C19 -171.8(3)
C16 C15 C20 C19 55.5(5)
C18 C19 C20 C15 -54.5(5)
